data_7041918
loop_
_publ_author_name
'Gorla, Lingaraju'
'Mart\'i-Centelles, Vicente'
'Altava, Bel\'en'
'Burguete, M. Isabel'
'Luis, Santiago V.'

_publ_section_title
;
 Cu(2+) recognition by N,N'-benzylated bis(amino amides).
;
_journal_issue 8
_journal_name_full 'Dalton transactions (Cambridge, England : 2003)'
_journal_page_first 2660
_journal_page_last 2669
_journal_paper_doi 10.1039/c6dt04756d
_journal_volume 46
_journal_year 2017
_chemical_absolute_configuration syn
_chemical_formula_moiety 'C27 H38 Cu N4 O2, H2 O'
_chemical_formula_sum 'C27 H40 Cu N4 O3'
_chemical_formula_weight 532.17
_space_group_crystal_system orthorhombic
_space_group_IT_number 19
_space_group_name_Hall 'P 2ac 2ab'
_space_group_name_H-M_alt 'P 21 21 21'
_symmetry_space_group_name_Hall 'P 2ac 2ab'
_symmetry_space_group_name_H-M 'P 21 21 21'
_atom_sites_solution_hydrogens mixed
_audit_creation_date 2015-10-24
_audit_creation_method
;
Olex2 1.2
(compiled 2015.01.26 svn.r3150 for OlexSys, GUI svn.r4998)
;
_audit_update_record
;
2016-05-20 deposited with the CCDC.
2017-01-31 downloaded from the CCDC.
;
_cell_angle_alpha 90
_cell_angle_beta 90
_cell_angle_gamma 90
_cell_formula_units_Z 4
_cell_length_a 10.8225(2)
_cell_length_b 15.3302(3)
_cell_length_c 16.2148(3)
_cell_measurement_reflns_used 14314
_cell_measurement_temperature 141(20)
_cell_measurement_theta_max 28.6480
_cell_measurement_theta_min 3.6500
_cell_volume 2690.22(9)
_computing_cell_refinement
;
CrysAlisPro, Agilent Technologies,
Version 1.171.36.28 (release 01-02-2013 CrysAlis171 .NET)
(compiled Feb  1 2013,16:14:44)
;
_computing_data_collection
;
CrysAlisPro, Agilent Technologies,
Version 1.171.36.28 (release 01-02-2013 CrysAlis171 .NET)
(compiled Feb  1 2013,16:14:44)
;
_computing_data_reduction
;
CrysAlisPro, Agilent Technologies,
Version 1.171.36.28 (release 01-02-2013 CrysAlis171 .NET)
(compiled Feb  1 2013,16:14:44)
;
_computing_molecular_graphics 'Olex2 (Dolomanov et al., 2009)'
_computing_publication_material 'Olex2 (Dolomanov et al., 2009)'
_computing_structure_refinement 'ShelXL (Sheldrick, 2008)'
_diffrn_ambient_temperature 141(20)
_diffrn_detector_area_resol_mean 10.4051
_diffrn_measured_fraction_theta_full 0.998
_diffrn_measured_fraction_theta_max 0.949
_diffrn_measurement_details
;
#__ type_ start__ end____ width___ exp.time_
  1 omega  -20.00    5.00   1.0000    8.0000
omega____ theta____ kappa____ phi______ frames
    -      -15.6603  -99.0000 -120.0000 25

#__ type_ start__ end____ width___ exp.time_
  2 omega  -32.00   -6.00   1.0000    8.0000
omega____ theta____ kappa____ phi______ frames
    -      -15.6603   77.0000  -90.0000 26

#__ type_ start__ end____ width___ exp.time_
  3 omega  -20.00   91.00   1.0000    8.0000
omega____ theta____ kappa____ phi______ frames
    -       16.8322   57.0000  -60.0000 111

#__ type_ start__ end____ width___ exp.time_
  4 omega   15.00   72.00   1.0000    8.0000
omega____ theta____ kappa____ phi______ frames
    -       16.8322   38.0000   30.0000 57

#__ type_ start__ end____ width___ exp.time_
  5 omega -110.00  -55.00   1.0000    8.0000
omega____ theta____ kappa____ phi______ frames
    -      -15.6603  178.0000   60.0000 55

#__ type_ start__ end____ width___ exp.time_
  6 omega  -20.00   85.00   1.0000    8.0000
omega____ theta____ kappa____ phi______ frames
    -       16.8322   38.0000   90.0000 105

#__ type_ start__ end____ width___ exp.time_
  7 omega  -68.00   54.00   1.0000    8.0000
omega____ theta____ kappa____ phi______ frames
    -       16.8322  -38.0000  -60.0000 122
;
_diffrn_measurement_device_type 'SuperNova, Dual, Cu at zero, Atlas'
_diffrn_measurement_method '\w scans'
_diffrn_orient_matrix_UB_11 0.0074395000
_diffrn_orient_matrix_UB_12 -0.0457336000
_diffrn_orient_matrix_UB_13 0.0044021000
_diffrn_orient_matrix_UB_21 -0.0650705000
_diffrn_orient_matrix_UB_22 -0.0050442000
_diffrn_orient_matrix_UB_23 0.0021627000
_diffrn_orient_matrix_UB_31 -0.0024675000
_diffrn_orient_matrix_UB_32 -0.0048858000
_diffrn_orient_matrix_UB_33 -0.0434657000
_diffrn_radiation_monochromator mirror
_diffrn_radiation_type MoK\a
_diffrn_radiation_wavelength 0.71073
_diffrn_reflns_av_R_equivalents 0.0543
_diffrn_reflns_av_unetI/netI 0.0466
_diffrn_reflns_Laue_measured_fraction_full 0.998
_diffrn_reflns_Laue_measured_fraction_max 0.949
_diffrn_reflns_limit_h_max 13
_diffrn_reflns_limit_h_min -14
_diffrn_reflns_limit_k_max 20
_diffrn_reflns_limit_k_min -20
_diffrn_reflns_limit_l_max 21
_diffrn_reflns_limit_l_min -20
_diffrn_reflns_number 29728
_diffrn_reflns_point_group_measured_fraction_full 0.999
_diffrn_reflns_point_group_measured_fraction_max 0.925
_diffrn_reflns_theta_full 25.242
_diffrn_reflns_theta_max 29.095
_diffrn_reflns_theta_min 2.842
_diffrn_source 'SuperNova (Mo) X-ray Source'
_exptl_absorpt_coefficient_mu 0.846
_exptl_absorpt_correction_T_max 1.00000
_exptl_absorpt_correction_T_min 0.71128
_exptl_absorpt_correction_type multi-scan
_exptl_absorpt_process_details
;
CrysAlisPro, Agilent Technologies,
Version 1.171.36.28 (release 01-02-2013 CrysAlis171 .NET)
(compiled Feb  1 2013,16:14:44)
Empirical absorption correction using spherical harmonics,
 implemented in SCALE3 ABSPACK scaling algorithm.
;
_exptl_crystal_density_diffrn 1.314
_exptl_crystal_F_000 1132
_exptl_crystal_size_max 0.390
_exptl_crystal_size_mid 0.173
_exptl_crystal_size_min 0.133
_refine_diff_density_max 0.362
_refine_diff_density_min -0.431
_refine_diff_density_rms 0.059
_refine_ls_abs_structure_details
;
 Flack x determined using 2381 quotients [(I+)-(I-)]/[(I+)+(I-)]
 (Parsons, Flack and Wagner, Acta Cryst. B69 (2013) 249-259).
;
_refine_ls_abs_structure_Flack -0.001(5)
_refine_ls_extinction_method none
_refine_ls_goodness_of_fit_ref 1.095
_refine_ls_hydrogen_treatment mixed
_refine_ls_matrix_type full
_refine_ls_number_parameters 338
_refine_ls_number_reflns 6665
_refine_ls_number_restraints 2
_refine_ls_restrained_S_all 1.095
_refine_ls_R_factor_all 0.0408
_refine_ls_R_factor_gt 0.0340
_refine_ls_shift/su_max 0.001
_refine_ls_shift/su_mean 0.000
_refine_ls_structure_factor_coef Fsqd
_refine_ls_weighting_details 'w=1/[\s^2^(Fo^2^)+(0.0219P)^2^+0.9116P] where P=(Fo^2^+2Fc^2^)/3'
_refine_ls_weighting_scheme calc
_refine_ls_wR_factor_gt 0.0700
_refine_ls_wR_factor_ref 0.0738
_reflns_Friedel_coverage 0.746
_reflns_Friedel_fraction_full 1.000
_reflns_Friedel_fraction_max 0.894
_reflns_number_gt 6101
_reflns_number_total 6665
_reflns_threshold_expression 'I > 2\s(I)'
_cod_data_source_file c6dt04756d2.cif
_cod_data_source_block str1570
_cod_depositor_comments 'Adding full bibliography for 7041914--7041918.cif.'
_cod_database_code 7041918
_chemical_oxdiff_formula 'C27 H40 N4 O2 Cu'
_shelx_space_group_comment
;
The symmetry employed for this shelxl refinement is uniquely defined
by the following loop, which should always be used as a source of
symmetry information in preference to the above space-group names.
They are only intended as comments.
;
_reflns_odcompleteness_completeness 99.71
_reflns_odcompleteness_iscentric 1
_reflns_odcompleteness_theta 26.32
_olex2_refinement_description
;
1. Fixed Uiso
 At 1.2 times of:
  All C(H) groups, All C(H,H) groups, All C(H,H,H,H) groups, All N(H) groups
 At 1.5 times of:
  All C(H,H,H) groups
2. Restrained distances
 O3-H3A
 0.9 with sigma of 0.02
 O3-H3B
 0.9 with sigma of 0.02
3. Others
 Sof(H3BC)=Sof(H3BD)=Sof(H5BC)=Sof(H5BD)=Sof(C4B)=Sof(H4BA)=Sof(H4BB)=1-FVAR(1)
 Sof(H3AA)=Sof(H3AB)=Sof(H5AA)=Sof(H5AB)=Sof(C4A)=Sof(H4AA)=Sof(H4AB)=FVAR(1)
4.a Ternary CH refined with riding coordinates:
 N1(H1), N2(H2), C1(H1A), C7(H7), C8(H8), C11(H11)
4.b Secondary CH2 refined with riding coordinates:
 C3(H3AA,H3AB), C3(H3BC,H3BD), C5(H5AA,H5AB), C5(H5BC,H5BD), C14(H14A,H14B),
 C21(H21A,H21B), C4A(H4AA,H4AB), C4B(H4BA,H4BB)
4.c Aromatic/amide H refined with riding coordinates:
 C16(H16), C17(H17), C18(H18), C19(H19), C20(H20), C23(H23), C24(H24),
 C25(H25), C26(H26), C27(H27)
4.d Idealised Me refined as rotating group:
 C9(H9A,H9B,H9C), C10(H10A,H10B,H10C), C12(H12A,H12B,H12C), C13(H13A,H13B,H13C)
;

loop_
_space_group_symop_operation_xyz
'x, y, z'
'-x+1/2, -y, z+1/2'
'x+1/2, -y+1/2, -z'
'-x, y+1/2, -z+1/2'

loop_
_atom_site_label
_atom_site_type_symbol
_atom_site_fract_x
_atom_site_fract_y
_atom_site_fract_z
_atom_site_U_iso_or_equiv
_atom_site_adp_type
_atom_site_occupancy
_atom_site_site_symmetry_order
_atom_site_calc_flag
_atom_site_refinement_flags_posn
_atom_site_refinement_flags_occupancy
_atom_site_disorder_assembly
_atom_site_disorder_group
Cu1 Cu -0.90470(3) -0.59764(2) -0.56985(2) 0.01430(9) Uani 1 1 d . . . .
O1 O -0.8088(2) -0.48573(13) -0.35759(12) 0.0190(5) Uani 1 1 d . . . .
O2 O -1.0541(3) -0.82172(15) -0.64673(14) 0.0370(7) Uani 1 1 d . . . .
N1 N -0.7803(2) -0.49866(15) -0.57980(14) 0.0141(5) Uani 1 1 d . . . .
H1 H -0.8030 -0.4590 -0.6247 0.017 Uiso 1 1 calc R . . .
N2 N -1.0016(2) -0.59060(17) -0.67707(14) 0.0168(5) Uani 1 1 d . . . .
H2 H -0.9560 -0.5564 -0.7181 0.020 Uiso 1 1 calc R . . .
N3 N -0.8672(2) -0.58708(16) -0.45482(14) 0.0178(5) Uani 1 1 d . . . .
N4 N -0.9717(3) -0.71265(16) -0.56650(17) 0.0278(6) Uani 1 1 d . . . .
C1 C -0.7765(3) -0.45174(18) -0.49971(17) 0.0141(6) Uani 1 1 d . . . .
H1A H -0.6891 -0.4400 -0.4884 0.017 Uiso 1 1 calc R . . .
C2 C -0.8215(3) -0.51150(17) -0.43031(18) 0.0148(5) Uani 1 1 d . . . .
C3 C -0.8956(4) -0.65260(19) -0.39132(17) 0.0233(7) Uani 1 1 d . . . .
H3AA H -0.9253 -0.6229 -0.3423 0.028 Uiso 0.576(9) 1 calc R P A 1
H3AB H -0.8201 -0.6830 -0.3767 0.028 Uiso 0.576(9) 1 calc R P A 1
H3BC H -0.9786 -0.6439 -0.3702 0.028 Uiso 0.424(9) 1 calc R P A 2
H3BD H -0.8379 -0.6478 -0.3458 0.028 Uiso 0.424(9) 1 calc R P A 2
C5 C -0.9671(5) -0.7685(2) -0.4937(2) 0.0402(11) Uani 1 1 d . . . .
H5AA H -0.8859 -0.7950 -0.4898 0.048 Uiso 0.576(9) 1 calc R P A 1
H5AB H -1.0274 -0.8149 -0.4994 0.048 Uiso 0.576(9) 1 calc R P A 1
H5BC H -1.0492 -0.7707 -0.4698 0.048 Uiso 0.424(9) 1 calc R P A 2
H5BD H -0.9462 -0.8271 -0.5114 0.048 Uiso 0.424(9) 1 calc R P A 2
C6 C -1.0173(3) -0.7451(2) -0.63563(19) 0.0248(7) Uani 1 1 d . . . .
C7 C -1.0224(3) -0.6814(2) -0.70780(18) 0.0200(6) Uani 1 1 d . . . .
H7 H -1.1062 -0.6838 -0.7307 0.024 Uiso 1 1 calc R . . .
C8 C -0.8405(3) -0.36302(19) -0.50179(18) 0.0199(6) Uani 1 1 d . . . .
H8 H -0.8397 -0.3398 -0.4455 0.024 Uiso 1 1 calc R . . .
C9 C -0.9751(3) -0.3678(2) -0.5292(2) 0.0267(7) Uani 1 1 d . . . .
H9A H -0.9787 -0.3831 -0.5866 0.040 Uiso 1 1 calc GR . . .
H9B H -1.0138 -0.3121 -0.5210 0.040 Uiso 1 1 calc GR . . .
H9C H -1.0176 -0.4112 -0.4973 0.040 Uiso 1 1 calc GR . . .
C10 C -0.7698(3) -0.29850(19) -0.5562(2) 0.0253(7) Uani 1 1 d . . . .
H10A H -0.6845 -0.2973 -0.5399 0.038 Uiso 1 1 calc GR . . .
H10B H -0.8047 -0.2413 -0.5501 0.038 Uiso 1 1 calc GR . . .
H10C H -0.7757 -0.3164 -0.6128 0.038 Uiso 1 1 calc GR . . .
C11 C -0.9328(3) -0.7066(2) -0.77684(18) 0.0218(7) Uani 1 1 d . . . .
H11 H -0.9480 -0.7681 -0.7901 0.026 Uiso 1 1 calc R . . .
C12 C -0.7981(3) -0.6989(2) -0.7506(2) 0.0277(7) Uani 1 1 d . . . .
H12A H -0.7768 -0.6385 -0.7445 0.042 Uiso 1 1 calc GR . . .
H12B H -0.7462 -0.7250 -0.7918 0.042 Uiso 1 1 calc GR . . .
H12C H -0.7864 -0.7285 -0.6990 0.042 Uiso 1 1 calc GR . . .
C13 C -0.9571(3) -0.6540(2) -0.85484(19) 0.0277(8) Uani 1 1 d . . . .
H13A H -1.0431 -0.6580 -0.8691 0.042 Uiso 1 1 calc GR . . .
H13B H -0.9080 -0.6768 -0.8992 0.042 Uiso 1 1 calc GR . . .
H13C H -0.9357 -0.5941 -0.8454 0.042 Uiso 1 1 calc GR . . .
C14 C -0.6588(3) -0.5425(2) -0.59734(19) 0.0195(7) Uani 1 1 d . . . .
H14A H -0.6647 -0.5721 -0.6501 0.023 Uiso 1 1 calc R . . .
H14B H -0.6446 -0.5866 -0.5555 0.023 Uiso 1 1 calc R . . .
C15 C -0.5489(3) -0.48217(19) -0.59950(18) 0.0178(6) Uani 1 1 d . . . .
C16 C -0.4627(3) -0.48163(19) -0.53635(19) 0.0197(6) Uani 1 1 d . . . .
H16 H -0.4730 -0.5189 -0.4916 0.024 Uiso 1 1 calc R . . .
C17 C -0.3610(3) -0.4262(2) -0.5388(2) 0.0229(7) Uani 1 1 d . . . .
H17 H -0.3033 -0.4268 -0.4963 0.028 Uiso 1 1 calc R . . .
C18 C -0.3467(3) -0.3703(2) -0.6051(2) 0.0252(7) Uani 1 1 d . . . .
H18 H -0.2793 -0.3327 -0.6071 0.030 Uiso 1 1 calc R . . .
C19 C -0.4319(3) -0.3702(2) -0.6680(2) 0.0296(8) Uani 1 1 d . . . .
H19 H -0.4220 -0.3324 -0.7124 0.036 Uiso 1 1 calc R . . .
C20 C -0.5326(3) -0.4263(2) -0.66571(19) 0.0264(7) Uani 1 1 d . . . .
H20 H -0.5892 -0.4263 -0.7088 0.032 Uiso 1 1 calc R . . .
C21 C -1.1222(3) -0.5477(2) -0.65739(19) 0.0259(7) Uani 1 1 d . . . .
H21A H -1.1059 -0.4935 -0.6284 0.031 Uiso 1 1 calc R . . .
H21B H -1.1686 -0.5852 -0.6205 0.031 Uiso 1 1 calc R . . .
C22 C -1.2003(3) -0.5282(2) -0.7319(2) 0.0286(8) Uani 1 1 d . . . .
C23 C -1.3093(3) -0.5733(3) -0.7472(3) 0.0393(10) Uani 1 1 d . . . .
H23 H -1.3340 -0.6174 -0.7114 0.047 Uiso 1 1 calc R . . .
C24 C -1.3817(4) -0.5532(3) -0.8155(3) 0.0505(12) Uani 1 1 d . . . .
H24 H -1.4546 -0.5836 -0.8252 0.061 Uiso 1 1 calc R . . .
C25 C -1.3453(4) -0.4883(3) -0.8685(3) 0.0473(12) Uani 1 1 d . . . .
H25 H -1.3940 -0.4747 -0.9139 0.057 Uiso 1 1 calc R . . .
C26 C -1.2368(4) -0.4430(3) -0.8548(2) 0.0407(10) Uani 1 1 d . . . .
H26 H -1.2119 -0.3995 -0.8911 0.049 Uiso 1 1 calc R . . .
C27 C -1.1656(3) -0.4633(2) -0.7864(2) 0.0314(8) Uani 1 1 d . . . .
H27 H -1.0928 -0.4325 -0.7769 0.038 Uiso 1 1 calc R . . .
C4A C -0.9923(6) -0.7197(4) -0.4183(3) 0.0252(17) Uani 0.576(9) 1 d . P A 1
H4AA H -1.0029 -0.7613 -0.3738 0.030 Uiso 0.576(9) 1 calc R P A 1
H4AB H -1.0705 -0.6896 -0.4253 0.030 Uiso 0.576(9) 1 calc R P A 1
C4B C -0.8846(8) -0.7439(5) -0.4326(5) 0.030(2) Uani 0.424(9) 1 d . P A 2
H4BA H -0.8022 -0.7481 -0.4558 0.036 Uiso 0.424(9) 1 calc R P A 2
H4BB H -0.8898 -0.7871 -0.3891 0.036 Uiso 0.424(9) 1 calc R P A 2
O3 O -0.6531(2) -0.55897(15) -0.24596(13) 0.0210(5) Uani 1 1 d D . . .
H3A H -0.620(4) -0.602(2) -0.272(2) 0.056(14) Uiso 1 1 d D . . .
H3B H -0.711(3) -0.538(3) -0.279(2) 0.044(13) Uiso 1 1 d D . . .

loop_
_atom_site_aniso_label
_atom_site_aniso_U_11
_atom_site_aniso_U_22
_atom_site_aniso_U_33
_atom_site_aniso_U_23
_atom_site_aniso_U_13
_atom_site_aniso_U_12
Cu1 0.01706(16) 0.01263(14) 0.01321(15) -0.00020(14) -0.00012(15) -0.00353(15)
O1 0.0237(12) 0.0187(10) 0.0146(10) -0.0015(8) -0.0025(9) 0.0014(9)
O2 0.0590(19) 0.0259(12) 0.0263(12) -0.0040(10) 0.0021(12) -0.0253(12)
N1 0.0148(12) 0.0125(11) 0.0149(12) 0.0001(9) 0.0000(10) 0.0002(9)
N2 0.0156(12) 0.0171(12) 0.0177(11) -0.0025(11) -0.0005(9) -0.0032(11)
N3 0.0242(13) 0.0133(12) 0.0160(11) 0.0015(9) -0.0014(9) -0.0019(10)
N4 0.0481(18) 0.0182(12) 0.0171(12) 0.0023(11) -0.0004(14) -0.0157(12)
C1 0.0157(15) 0.0116(13) 0.0151(14) -0.0019(11) -0.0013(11) -0.0006(12)
C2 0.0140(13) 0.0149(13) 0.0155(12) 0.0027(12) -0.0018(12) 0.0032(10)
C3 0.0345(19) 0.0197(15) 0.0158(13) 0.0048(11) -0.0038(15) -0.0040(15)
C5 0.081(3) 0.0207(17) 0.0192(17) 0.0037(14) 0.0047(19) -0.0203(19)
C6 0.0307(19) 0.0225(16) 0.0211(15) -0.0008(13) 0.0041(14) -0.0126(15)
C7 0.0199(16) 0.0210(15) 0.0192(15) -0.0047(12) -0.0012(13) -0.0083(13)
C8 0.0266(18) 0.0153(14) 0.0178(15) -0.0023(12) 0.0001(13) 0.0007(13)
C9 0.0231(18) 0.0213(15) 0.0357(18) 0.0035(14) -0.0010(15) 0.0079(14)
C10 0.038(2) 0.0124(13) 0.0259(18) 0.0015(12) -0.0027(15) -0.0030(13)
C11 0.031(2) 0.0156(14) 0.0188(14) -0.0039(12) 0.0017(13) -0.0040(13)
C12 0.030(2) 0.0267(17) 0.0263(17) -0.0018(14) 0.0045(15) 0.0085(15)
C13 0.036(2) 0.0300(18) 0.0171(15) -0.0043(13) 0.0007(14) -0.0072(16)
C14 0.0158(16) 0.0164(15) 0.0263(16) -0.0045(12) 0.0050(12) -0.0019(12)
C15 0.0150(15) 0.0182(14) 0.0200(14) -0.0048(12) 0.0043(11) 0.0002(12)
C16 0.0208(16) 0.0147(14) 0.0235(15) -0.0006(12) 0.0031(13) 0.0015(13)
C17 0.0186(16) 0.0245(17) 0.0257(15) -0.0054(13) -0.0033(13) -0.0009(13)
C18 0.0186(17) 0.0257(17) 0.0312(17) -0.0036(14) 0.0016(14) -0.0089(14)
C19 0.031(2) 0.0357(18) 0.0223(16) 0.0071(14) 0.0011(14) -0.0105(15)
C20 0.0229(17) 0.0352(19) 0.0211(15) -0.0005(13) -0.0013(13) -0.0041(14)
C21 0.0182(18) 0.0333(18) 0.0261(16) -0.0093(14) -0.0022(13) 0.0023(14)
C22 0.0184(17) 0.0358(19) 0.0315(18) -0.0150(15) -0.0050(14) 0.0084(15)
C23 0.0185(18) 0.051(3) 0.048(2) -0.0149(19) -0.0063(16) 0.0025(17)
C24 0.027(2) 0.064(3) 0.060(3) -0.030(2) -0.019(2) 0.007(2)
C25 0.038(2) 0.059(3) 0.045(2) -0.024(2) -0.0244(19) 0.026(2)
C26 0.039(2) 0.049(2) 0.035(2) -0.0125(18) -0.0092(18) 0.0190(19)
C27 0.0224(18) 0.035(2) 0.036(2) -0.0124(16) -0.0070(15) 0.0120(16)
C4A 0.034(4) 0.021(3) 0.020(3) 0.003(2) 0.003(2) -0.008(2)
C4B 0.047(6) 0.021(4) 0.022(4) 0.009(3) -0.004(4) -0.001(4)
O3 0.0232(12) 0.0243(12) 0.0156(11) -0.0044(9) -0.0021(9) 0.0052(10)

loop_
_atom_type_symbol
_atom_type_description
_atom_type_scat_dispersion_real
_atom_type_scat_dispersion_imag
_atom_type_scat_source
C C 0.0033 0.0016 'International Tables Vol C Tables 4.2.6.8 and 6.1.1.4'
H H 0.0000 0.0000 'International Tables Vol C Tables 4.2.6.8 and 6.1.1.4'
Cu Cu 0.3201 1.2651 'International Tables Vol C Tables 4.2.6.8 and 6.1.1.4'
N N 0.0061 0.0033 'International Tables Vol C Tables 4.2.6.8 and 6.1.1.4'
O O 0.0106 0.0060 'International Tables Vol C Tables 4.2.6.8 and 6.1.1.4'

loop_
_geom_angle_atom_site_label_1
_geom_angle_atom_site_label_2
_geom_angle_atom_site_label_3
_geom_angle
N2 Cu1 N1 103.53(10)
N3 Cu1 N1 82.76(10)
N3 Cu1 N2 159.61(10)
N4 Cu1 N1 160.59(12)
N4 Cu1 N2 82.95(11)
N4 Cu1 N3 97.53(11)
Cu1 N1 H1 110.9
C1 N1 Cu1 108.07(17)
C1 N1 H1 110.9
C1 N1 C14 111.0(2)
C14 N1 Cu1 105.07(17)
C14 N1 H1 110.9
Cu1 N2 H2 110.4
C7 N2 Cu1 108.25(18)
C7 N2 H2 110.4
C7 N2 C21 110.4(2)
C21 N2 Cu1 106.91(17)
C21 N2 H2 110.4
C2 N3 Cu1 116.51(19)
C2 N3 C3 117.8(2)
C3 N3 Cu1 125.42(19)
C5 N4 Cu1 123.5(2)
C6 N4 Cu1 117.8(2)
C6 N4 C5 118.6(3)
N1 C1 H1A 106.2
N1 C1 C2 110.1(2)
N1 C1 C8 113.6(2)
C2 C1 H1A 106.2
C8 C1 H1A 106.2
C8 C1 C2 113.9(2)
O1 C2 N3 127.0(3)
O1 C2 C1 118.0(2)
N3 C2 C1 115.0(2)
N3 C3 H3AA 108.8
N3 C3 H3AB 108.8
N3 C3 H3BC 110.3
N3 C3 H3BD 110.3
N3 C3 C4A 113.7(3)
N3 C3 C4B 107.3(4)
H3AA C3 H3AB 107.7
H3BC C3 H3BD 108.5
C4A C3 H3AA 108.8
C4A C3 H3AB 108.8
C4B C3 H3BC 110.3
C4B C3 H3BD 110.3
N4 C5 H5AA 109.3
N4 C5 H5AB 109.3
N4 C5 H5BC 108.2
N4 C5 H5BD 108.2
N4 C5 C4A 111.8(3)
H5AA C5 H5AB 107.9
H5BC C5 H5BD 107.4
C4A C5 H5AA 109.3
C4A C5 H5AB 109.3
C4B C5 N4 116.2(4)
C4B C5 H5BC 108.2
C4B C5 H5BD 108.2
O2 C6 N4 126.4(3)
O2 C6 C7 118.6(3)
N4 C6 C7 115.0(3)
N2 C7 C6 109.6(2)
N2 C7 H7 107.5
N2 C7 C11 112.5(2)
C6 C7 H7 107.5
C6 C7 C11 112.1(3)
C11 C7 H7 107.5
C1 C8 H8 107.4
C1 C8 C10 111.2(3)
C9 C8 C1 113.4(3)
C9 C8 H8 107.4
C9 C8 C10 109.9(3)
C10 C8 H8 107.4
C8 C9 H9A 109.5
C8 C9 H9B 109.5
C8 C9 H9C 109.5
H9A C9 H9B 109.5
H9A C9 H9C 109.5
H9B C9 H9C 109.5
C8 C10 H10A 109.5
C8 C10 H10B 109.5
C8 C10 H10C 109.5
H10A C10 H10B 109.5
H10A C10 H10C 109.5
H10B C10 H10C 109.5
C7 C11 H11 107.3
C12 C11 C7 112.5(3)
C12 C11 H11 107.3
C12 C11 C13 110.9(3)
C13 C11 C7 111.3(3)
C13 C11 H11 107.3
C11 C12 H12A 109.5
C11 C12 H12B 109.5
C11 C12 H12C 109.5
H12A C12 H12B 109.5
H12A C12 H12C 109.5
H12B C12 H12C 109.5
C11 C13 H13A 109.5
C11 C13 H13B 109.5
C11 C13 H13C 109.5
H13A C13 H13B 109.5
H13A C13 H13C 109.5
H13B C13 H13C 109.5
N1 C14 H14A 108.6
N1 C14 H14B 108.6
N1 C14 C15 114.8(2)
H14A C14 H14B 107.5
C15 C14 H14A 108.6
C15 C14 H14B 108.6
C16 C15 C14 121.2(3)
C20 C15 C14 119.9(3)
C20 C15 C16 118.9(3)
C15 C16 H16 119.5
C15 C16 C17 121.1(3)
C17 C16 H16 119.5
C16 C17 H17 120.4
C18 C17 C16 119.2(3)
C18 C17 H17 120.4
C17 C18 H18 119.9
C19 C18 C17 120.2(3)
C19 C18 H18 119.9
C18 C19 H19 119.8
C18 C19 C20 120.4(3)
C20 C19 H19 119.8
C15 C20 C19 120.3(3)
C15 C20 H20 119.9
C19 C20 H20 119.9
N2 C21 H21A 108.8
N2 C21 H21B 108.8
N2 C21 C22 113.9(2)
H21A C21 H21B 107.7
C22 C21 H21A 108.8
C22 C21 H21B 108.8
C23 C22 C21 121.4(3)
C27 C22 C21 120.2(3)
C27 C22 C23 118.4(3)
C22 C23 H23 119.7
C22 C23 C24 120.6(4)
C24 C23 H23 119.7
C23 C24 H24 120.1
C25 C24 C23 119.8(4)
C25 C24 H24 120.1
C24 C25 H25 119.7
C24 C25 C26 120.5(4)
C26 C25 H25 119.7
C25 C26 H26 120.4
C25 C26 C27 119.3(4)
C27 C26 H26 120.4
C22 C27 C26 121.4(4)
C22 C27 H27 119.3
C26 C27 H27 119.3
C3 C4A H4AA 108.0
C3 C4A H4AB 108.0
C5 C4A C3 117.1(4)
C5 C4A H4AA 108.0
C5 C4A H4AB 108.0
H4AA C4A H4AB 107.3
C3 C4B H4BA 107.3
C3 C4B H4BB 107.3
C5 C4B C3 120.2(6)
C5 C4B H4BA 107.3
C5 C4B H4BB 107.3
H4BA C4B H4BB 106.9
H3A O3 H3B 106(4)

loop_
_geom_bond_atom_site_label_1
_geom_bond_atom_site_label_2
_geom_bond_distance
Cu1 N1 2.035(2)
Cu1 N2 2.033(2)
Cu1 N3 1.916(2)
Cu1 N4 1.907(2)
O1 C2 1.251(4)
O2 C6 1.253(4)
N1 H1 0.9800
N1 C1 1.485(4)
N1 C14 1.504(4)
N2 H2 0.9800
N2 C7 1.495(4)
N2 C21 1.496(4)
N3 C2 1.321(4)
N3 C3 1.471(4)
N4 C5 1.459(4)
N4 C6 1.322(4)
C1 H1A 0.9800
C1 C2 1.531(4)
C1 C8 1.527(4)
C3 H3AA 0.9700
C3 H3AB 0.9700
C3 H3BC 0.9700
C3 H3BD 0.9700
C3 C4A 1.531(6)
C3 C4B 1.556(8)
C5 H5AA 0.9700
C5 H5AB 0.9700
C5 H5BC 0.9700
C5 H5BD 0.9700
C5 C4A 1.459(6)
C5 C4B 1.386(9)
C6 C7 1.525(4)
C7 H7 0.9800
C7 C11 1.531(4)
C8 H8 0.9800
C8 C9 1.525(5)
C8 C10 1.531(4)
C9 H9A 0.9600
C9 H9B 0.9600
C9 H9C 0.9600
C10 H10A 0.9600
C10 H10B 0.9600
C10 H10C 0.9600
C11 H11 0.9800
C11 C12 1.523(5)
C11 C13 1.523(4)
C12 H12A 0.9600
C12 H12B 0.9600
C12 H12C 0.9600
C13 H13A 0.9600
C13 H13B 0.9600
C13 H13C 0.9600
C14 H14A 0.9700
C14 H14B 0.9700
C14 C15 1.507(4)
C15 C16 1.385(4)
C15 C20 1.385(4)
C16 H16 0.9300
C16 C17 1.391(4)
C17 H17 0.9300
C17 C18 1.384(5)
C18 H18 0.9300
C18 C19 1.375(5)
C19 H19 0.9300
C19 C20 1.388(5)
C20 H20 0.9300
C21 H21A 0.9700
C21 H21B 0.9700
C21 C22 1.505(4)
C22 C23 1.389(5)
C22 C27 1.383(5)
C23 H23 0.9300
C23 C24 1.391(6)
C24 H24 0.9300
C24 C25 1.372(7)
C25 H25 0.9300
C25 C26 1.381(6)
C26 H26 0.9300
C26 C27 1.386(5)
C27 H27 0.9300
C4A H4AA 0.9700
C4A H4AB 0.9700
C4B H4BA 0.9700
C4B H4BB 0.9700
O3 H3A 0.86(2)
O3 H3B 0.89(2)

loop_
_geom_hbond_atom_site_label_D
_geom_hbond_atom_site_label_H
_geom_hbond_atom_site_label_A
_geom_hbond_distance_DH
_geom_hbond_distance_HA
_geom_hbond_distance_DA
_geom_hbond_angle_DHA
_geom_hbond_site_symmetry_A
O3 H3A O2 0.86(2) 1.90(3) 2.742(3) 166(4) 3_534
O3 H3B O1 0.89(2) 1.84(2) 2.716(3) 170(4) .

loop_
_geom_torsion_atom_site_label_1
_geom_torsion_atom_site_label_2
_geom_torsion_atom_site_label_3
_geom_torsion_atom_site_label_4
_geom_torsion
Cu1 N1 C1 C2 23.0(3)
Cu1 N1 C1 C8 -106.1(2)
Cu1 N1 C14 C15 -174.6(2)
Cu1 N2 C7 C6 24.6(3)
Cu1 N2 C7 C11 -100.8(2)
Cu1 N2 C21 C22 173.6(2)
Cu1 N3 C2 O1 168.0(2)
Cu1 N3 C2 C1 -14.1(3)
Cu1 N3 C3 C4A -17.3(5)
Cu1 N3 C3 C4B 33.3(5)
Cu1 N4 C5 C4A 41.1(5)
Cu1 N4 C5 C4B -15.9(6)
Cu1 N4 C6 O2 172.8(3)
Cu1 N4 C6 C7 -6.2(4)
O2 C6 C7 N2 167.5(3)
O2 C6 C7 C11 -66.8(4)
N1 C1 C2 O1 170.8(2)
N1 C1 C2 N3 -7.3(3)
N1 C1 C8 C9 56.6(3)
N1 C1 C8 C10 -67.9(3)
N1 C14 C15 C16 107.2(3)
N1 C14 C15 C20 -73.2(4)
N2 C7 C11 C12 57.7(3)
N2 C7 C11 C13 -67.5(3)
N2 C21 C22 C23 110.4(4)
N2 C21 C22 C27 -70.7(4)
N3 C3 C4A C5 55.7(6)
N3 C3 C4B C5 -66.5(7)
N4 C5 C4A C3 -68.1(6)
N4 C5 C4B C3 58.6(8)
N4 C6 C7 N2 -13.3(4)
N4 C6 C7 C11 112.4(3)
C1 N1 C14 C15 -58.0(3)
C2 N3 C3 C4A 156.6(3)
C2 N3 C3 C4B -152.8(4)
C2 C1 C8 C9 -70.6(3)
C2 C1 C8 C10 165.0(2)
C3 N3 C2 O1 -6.5(5)
C3 N3 C2 C1 171.5(3)
C5 N4 C6 O2 -2.8(6)
C5 N4 C6 C7 178.1(3)
C6 N4 C5 C4A -143.6(4)
C6 N4 C5 C4B 159.5(5)
C6 C7 C11 C12 -66.3(3)
C6 C7 C11 C13 168.5(3)
C7 N2 C21 C22 -68.8(3)
C8 C1 C2 O1 -60.3(3)
C8 C1 C2 N3 121.6(3)
C14 N1 C1 C2 -91.7(3)
C14 N1 C1 C8 139.2(2)
C14 C15 C16 C17 179.6(3)
C14 C15 C20 C19 179.7(3)
C15 C16 C17 C18 0.6(5)
C16 C15 C20 C19 -0.6(5)
C16 C17 C18 C19 -0.4(5)
C17 C18 C19 C20 -0.2(5)
C18 C19 C20 C15 0.8(5)
C20 C15 C16 C17 -0.1(4)
C21 N2 C7 C6 -92.1(3)
C21 N2 C7 C11 142.4(3)
C21 C22 C23 C24 178.6(3)
C21 C22 C27 C26 -178.9(3)
C22 C23 C24 C25 0.1(6)
C23 C22 C27 C26 0.0(5)
C23 C24 C25 C26 0.3(6)
C24 C25 C26 C27 -0.6(6)
C25 C26 C27 C22 0.5(5)
C27 C22 C23 C24 -0.3(5)
